data_8105374
loop_
_publ_author_name
'Reiss, Guido J.'

_publ_section_title
;
 Crystal structure of bis(1,3-phenylenedimethanaminium) bis(triiodide)
 tetraiodide -- water (1/2) , C8H16I5N2O
;
_journal_issue 5
_journal_name_full 'Zeitschrift f\"ur Kristallographie - New Crystal Structures'
_journal_page_first 1047
_journal_page_last 1050
_journal_paper_doi 10.1515/ncrs-2020-0164
_journal_volume 235
_journal_year 2020
_chemical_formula_sum 'C8 H16 I5 N2 O'
_chemical_formula_weight 790.73
_space_group_crystal_system monoclinic
_space_group_IT_number 15
_space_group_name_Hall '-C 2yc'
_space_group_name_H-M_alt 'C 1 2/c 1'
_atom_sites_solution_hydrogens mixed
_cell_angle_alpha 90
_cell_angle_beta 137.93(3)
_cell_angle_gamma 90
_cell_formula_units_Z 8
_cell_length_a 34.180(5)
_cell_length_b 7.6817(3)
_cell_length_c 21.421(3)
_cell_measurement_temperature 293(2)
_cell_volume 3769(2)
_computing_structure_refinement 'SHELXL-2018/3 (Sheldrick, 2018)'
_computing_structure_solution 'SHELXT 2014/5 (Sheldrick, 2014)'
_diffrn_ambient_temperature 293(2)
_diffrn_measured_fraction_theta_full 0.996
_diffrn_measured_fraction_theta_max 0.996
_diffrn_radiation_type MoK\a
_diffrn_radiation_wavelength 0.71073
_diffrn_reflns_av_R_equivalents 0.0491
_diffrn_reflns_av_unetI/netI 0.0270
_diffrn_reflns_Laue_measured_fraction_full 0.996
_diffrn_reflns_Laue_measured_fraction_max 0.996
_diffrn_reflns_limit_h_max 43
_diffrn_reflns_limit_h_min -43
_diffrn_reflns_limit_k_max 9
_diffrn_reflns_limit_k_min -9
_diffrn_reflns_limit_l_max 27
_diffrn_reflns_limit_l_min -27
_diffrn_reflns_number 28854
_diffrn_reflns_point_group_measured_fraction_full 0.996
_diffrn_reflns_point_group_measured_fraction_max 0.996
_diffrn_reflns_theta_full 26.999
_diffrn_reflns_theta_max 26.999
_diffrn_reflns_theta_min 2.797
_exptl_absorpt_coefficient_mu 8.241
_exptl_crystal_density_diffrn 2.787
_exptl_crystal_F_000 2808
_refine_diff_density_max 1.535
_refine_diff_density_min -1.202
_refine_diff_density_rms 0.114
_refine_ls_extinction_coef 0.000227(16)
_refine_ls_extinction_expression Fc^*^=kFc[1+0.001xFc^2^\l^3^/sin(2\q)]^-1/4^
_refine_ls_extinction_method 'SHELXL-2018/3 (Sheldrick 2018)'
_refine_ls_goodness_of_fit_ref 1.300
_refine_ls_hydrogen_treatment mixed
_refine_ls_matrix_type full
_refine_ls_number_parameters 163
_refine_ls_number_reflns 4097
_refine_ls_number_restraints 2
_refine_ls_restrained_S_all 1.300
_refine_ls_R_factor_all 0.0558
_refine_ls_R_factor_gt 0.0364
_refine_ls_shift/su_max 0.001
_refine_ls_shift/su_mean 0.000
_refine_ls_structure_factor_coef Fsqd
_refine_ls_weighting_details 'w=1/[\s^2^(Fo^2^)+(0.0200P)^2^+2.0000P] where P=(Fo^2^+2Fc^2^)/3'
_refine_ls_weighting_scheme calc
_refine_ls_wR_factor_gt 0.0681
_refine_ls_wR_factor_ref 0.0737
_reflns_Friedel_coverage 0.000
_reflns_Friedel_fraction_full .
_reflns_Friedel_fraction_max .
_reflns_number_gt 3041
_reflns_number_total 4097
_reflns_threshold_expression 'I > 2\s(I)'
_cod_data_source_file suppl_ncrs-2020-0164_suppl.cif
_cod_data_source_block exp_1274_rt_I3_a
_cod_original_cell_volume 3768.7(16)
_cod_original_sg_symbol_H-M 'C 2/c'
_cod_database_code 8105374
_shelx_space_group_comment
;
The symmetry employed for this shelxl refinement is uniquely defined
by the following loop, which should always be used as a source of
symmetry information in preference to the above space-group names.
They are only intended as comments.
;

loop_
_space_group_symop_operation_xyz
'x, y, z'
'-x, y, -z+1/2'
'x+1/2, y+1/2, z'
'-x+1/2, y+1/2, -z+1/2'
'-x, -y, -z'
'x, -y, z-1/2'
'-x+1/2, -y+1/2, -z'
'x+1/2, -y+1/2, z-1/2'

loop_
_atom_site_label
_atom_site_type_symbol
_atom_site_fract_x
_atom_site_fract_y
_atom_site_fract_z
_atom_site_U_iso_or_equiv
_atom_site_adp_type
_atom_site_occupancy
_atom_site_site_symmetry_order
_atom_site_calc_flag
_atom_site_refinement_flags_posn
_atom_site_refinement_flags_adp
_atom_site_refinement_flags_occupancy
_atom_site_disorder_assembly
_atom_site_disorder_group
I1 I 0.21921(2) 1.13733(6) 0.06168(3) 0.07461(15) Uani 1 1 d . . . . .
I2 I 0.29324(2) 1.12572(5) 0.25844(3) 0.05662(13) Uani 1 1 d . . . . .
I3 I 0.37046(2) 1.11908(6) 0.46076(3) 0.07017(15) Uani 1 1 d . . . . .
I4 I 0.40481(2) 0.73934(5) 0.71186(3) 0.06867(15) Uani 1 1 d . . . . .
I5 I 0.46031(3) 0.37809(11) 0.72498(5) 0.0647(2) Uani 0.5 1 d . . P . .
I6 I 0.51914(3) 0.08474(11) 0.75254(5) 0.0660(2) Uani 0.5 1 d . . P . .
O1W O 0.31628(19) 0.8923(6) 0.0587(3) 0.0695(12) Uani 1 1 d D . . . .
H1W H 0.326(3) 0.997(4) 0.085(5) 0.120 Uiso 1 1 d D U . . .
H2W H 0.338(3) 0.833(9) 0.057(5) 0.120 Uiso 1 1 d D U . . .
N1 N 0.4382(2) 0.7048(8) 0.5775(4) 0.0798(16) Uani 1 1 d . . . . .
H11 H 0.406345 0.766800 0.531205 0.120 Uiso 1 1 calc R U . . .
H12 H 0.469112 0.774759 0.615110 0.120 Uiso 1 1 calc R U . . .
H13 H 0.433971 0.653327 0.609479 0.120 Uiso 1 1 calc R U . . .
C1 C 0.4464(3) 0.5735(8) 0.5395(4) 0.088(2) Uani 1 1 d . . . . .
H1A H 0.421676 0.474157 0.519286 0.105 Uiso 1 1 calc R U . . .
H1B H 0.486655 0.534320 0.587797 0.105 Uiso 1 1 calc R U . . .
N2 N 0.3013(2) 0.5969(6) 0.1279(3) 0.0649(14) Uani 1 1 d . . . . .
H21 H 0.326015 0.509714 0.150098 0.120 Uiso 1 1 calc R U . . .
H22 H 0.311959 0.689272 0.118241 0.120 Uiso 1 1 calc R U . . .
H23 H 0.265401 0.564663 0.074434 0.120 Uiso 1 1 calc R U . . .
C2 C 0.4317(3) 0.6433(7) 0.4570(4) 0.0573(15) Uani 1 1 d . . . . .
C3 C 0.4708(2) 0.7451(8) 0.4712(4) 0.0694(18) Uani 1 1 d . . . . .
H3 H 0.507401 0.767834 0.531497 0.083 Uiso 1 1 calc R U . . .
C4 C 0.4561(3) 0.8127(9) 0.3973(5) 0.0748(19) Uani 1 1 d . . . . .
H4 H 0.482925 0.879483 0.407048 0.090 Uiso 1 1 calc R U . . .
C5 C 0.4013(3) 0.7825(8) 0.3078(4) 0.0612(16) Uani 1 1 d . . . . .
H5 H 0.390919 0.834131 0.257751 0.073 Uiso 1 1 calc R U . . .
C6 C 0.3620(2) 0.6767(7) 0.2916(4) 0.0462(13) Uani 1 1 d . . . . .
C7 C 0.3782(2) 0.6082(6) 0.3677(4) 0.0516(14) Uani 1 1 d . . . . .
H7 H 0.352212 0.536531 0.358283 0.062 Uiso 1 1 calc R U . . .
C8 C 0.3021(2) 0.6415(8) 0.1957(4) 0.0588(15) Uani 1 1 d . . . . .
H8A H 0.284931 0.546303 0.198820 0.071 Uiso 1 1 calc R U . . .
H8B H 0.278008 0.743665 0.173783 0.071 Uiso 1 1 calc R U . . .

loop_
_atom_site_aniso_label
_atom_site_aniso_U_11
_atom_site_aniso_U_22
_atom_site_aniso_U_33
_atom_site_aniso_U_23
_atom_site_aniso_U_13
_atom_site_aniso_U_12
I1 0.0753(3) 0.0861(3) 0.0635(3) 0.0012(2) 0.0518(3) 0.0058(2)
I2 0.0610(2) 0.0484(2) 0.0694(3) -0.00009(18) 0.0511(2) 0.00138(17)
I3 0.0674(3) 0.0756(3) 0.0596(3) 0.0029(2) 0.0448(2) -0.0022(2)
I4 0.0546(2) 0.0676(3) 0.0596(3) 0.0068(2) 0.0350(2) -0.0038(2)
I5 0.0568(5) 0.0891(6) 0.0455(4) -0.0026(4) 0.0372(4) -0.0181(4)
I6 0.0563(5) 0.0919(6) 0.0457(4) -0.0052(4) 0.0367(4) -0.0161(4)
O1W 0.058(3) 0.081(3) 0.057(3) -0.003(2) 0.039(2) -0.006(2)
N1 0.077(4) 0.103(4) 0.066(3) 0.020(3) 0.055(3) 0.015(3)
C1 0.115(6) 0.056(4) 0.044(4) 0.004(3) 0.044(4) -0.003(4)
N2 0.063(3) 0.066(3) 0.049(3) -0.006(2) 0.036(3) 0.003(2)
C2 0.063(4) 0.045(3) 0.041(3) 0.000(3) 0.031(3) 0.005(3)
C3 0.045(3) 0.079(4) 0.047(4) -0.016(3) 0.023(3) -0.001(3)
C4 0.067(4) 0.093(5) 0.073(5) -0.027(4) 0.054(4) -0.026(4)
C5 0.066(4) 0.074(4) 0.053(3) -0.010(3) 0.047(3) -0.013(3)
C6 0.044(3) 0.047(3) 0.047(3) -0.004(2) 0.034(3) 0.002(2)
C7 0.056(3) 0.043(3) 0.046(3) 0.002(2) 0.035(3) -0.003(2)
C8 0.052(3) 0.070(4) 0.047(3) -0.001(3) 0.034(3) 0.000(3)

loop_
_atom_type_symbol
_atom_type_description
_atom_type_scat_dispersion_real
_atom_type_scat_dispersion_imag
_atom_type_scat_source
C C 0.0033 0.0016 'International Tables Vol C Tables 4.2.6.8 and 6.1.1.4'
H H 0.0000 0.0000 'International Tables Vol C Tables 4.2.6.8 and 6.1.1.4'
N N 0.0061 0.0033 'International Tables Vol C Tables 4.2.6.8 and 6.1.1.4'
O O 0.0106 0.0060 'International Tables Vol C Tables 4.2.6.8 and 6.1.1.4'
I I -0.4742 1.8119 'International Tables Vol C Tables 4.2.6.8 and 6.1.1.4'

loop_
_geom_angle_atom_site_label_1
_geom_angle_atom_site_label_2
_geom_angle_atom_site_label_3
_geom_angle
_geom_angle_site_symmetry_1
_geom_angle_site_symmetry_3
I1 I2 I3 178.949(19) . .
I5 I5 I6 79.08(3) 2_656 2_656
I5 I5 I6 54.52(2) 2_656 .
I6 I5 I6 25.94(3) 2_656 .
I6 I6 I5 99.08(3) 2_656 2_656
I6 I6 I5 54.98(2) 2_656 .
I5 I6 I5 46.40(4) 2_656 .
H1W O1W H2W 123(7) . .
C1 N1 H11 109.5 . .
C1 N1 H12 109.5 . .
H11 N1 H12 109.5 . .
C1 N1 H13 109.5 . .
H11 N1 H13 109.5 . .
H12 N1 H13 109.5 . .
N1 C1 C2 111.8(5) . .
N1 C1 H1A 109.3 . .
C2 C1 H1A 109.3 . .
N1 C1 H1B 109.3 . .
C2 C1 H1B 109.3 . .
H1A C1 H1B 107.9 . .
C8 N2 H21 109.5 . .
C8 N2 H22 109.5 . .
H21 N2 H22 109.5 . .
C8 N2 H23 109.5 . .
H21 N2 H23 109.5 . .
H22 N2 H23 109.5 . .
C3 C2 C7 119.5(6) . .
C3 C2 C1 120.8(6) . .
C7 C2 C1 119.7(6) . .
C4 C3 C2 120.1(6) . .
C4 C3 H3 120.0 . .
C2 C3 H3 120.0 . .
C3 C4 C5 120.2(6) . .
C3 C4 H4 119.9 . .
C5 C4 H4 119.9 . .
C6 C5 C4 120.7(6) . .
C6 C5 H5 119.6 . .
C4 C5 H5 119.6 . .
C7 C6 C5 117.9(5) . .
C7 C6 C8 119.6(5) . .
C5 C6 C8 122.5(5) . .
C2 C7 C6 121.5(5) . .
C2 C7 H7 119.3 . .
C6 C7 H7 119.3 . .
N2 C8 C6 113.7(5) . .
N2 C8 H8A 108.8 . .
C6 C8 H8A 108.8 . .
N2 C8 H8B 108.8 . .
C6 C8 H8B 108.8 . .
H8A C8 H8B 107.7 . .

loop_
_geom_bond_atom_site_label_1
_geom_bond_atom_site_label_2
_geom_bond_distance
_geom_bond_site_symmetry_2
I1 I2 2.8882(15) .
I2 I3 2.9613(15) .
I5 I5 2.0476(17) 2_656
I5 I6 2.3024(12) 2_656
I5 I6 2.7763(13) .
I6 I6 1.2299(16) 2_656
O1W H1W 0.896(10) .
O1W H2W 0.896(10) .
N1 C1 1.449(8) .
N1 H11 0.8900 .
N1 H12 0.8900 .
N1 H13 0.8900 .
C1 C2 1.532(8) .
C1 H1A 0.9700 .
C1 H1B 0.9700 .
N2 C8 1.472(7) .
N2 H21 0.8900 .
N2 H22 0.8900 .
N2 H23 0.8900 .
C2 C3 1.373(9) .
C2 C7 1.373(7) .
C3 C4 1.359(9) .
C3 H3 0.9300 .
C4 C5 1.380(8) .
C4 H4 0.9300 .
C5 C6 1.379(7) .
C5 H5 0.9300 .
C6 C7 1.378(7) .
C6 C8 1.497(7) .
C7 H7 0.9300 .
C8 H8A 0.9700 .
C8 H8B 0.9700 .

loop_
_geom_hbond_atom_site_label_D
_geom_hbond_atom_site_label_H
_geom_hbond_atom_site_label_A
_geom_hbond_distance_DH
_geom_hbond_distance_HA
_geom_hbond_distance_DA
_geom_hbond_angle_DHA
_geom_hbond_site_symmetry_A
_geom_hbond_publ_flag
O1W H1W I4 0.896(10) 2.80(3) 3.632(4) 155(6) 6_575 yes
O1W H2W I3 0.896(10) 3.00(6) 3.689(5) 135(6) 6_575 yes
O1W H2W I6 0.896(10) 3.37(7) 3.776(5) 111(5) 5_666 yes
N1 H11 I1 0.89 3.27 3.779(6) 118.8 4_545 yes
N1 H11 I3 0.89 2.89 3.626(5) 141.0 . yes
N1 H12 I4 0.89 2.94 3.645(6) 136.8 2_656 yes
N1 H13 I4 0.89 3.08 3.811(5) 140.8 . yes
N2 H21 I4 0.89 2.72 3.602(5) 174.5 6_565 yes
N2 H22 O1W 0.89 2.09 2.956(7) 164.8 . yes
N2 H23 O1W 0.89 2.05 2.879(6) 153.8 7_565 yes

loop_
_geom_torsion_atom_site_label_1
_geom_torsion_atom_site_label_2
_geom_torsion_atom_site_label_3
_geom_torsion_atom_site_label_4
_geom_torsion
_geom_torsion_site_symmetry_1
_geom_torsion_site_symmetry_2
_geom_torsion_site_symmetry_3
_geom_torsion_site_symmetry_4
N1 C1 C2 C3 79.3(8) . . . .
N1 C1 C2 C7 -98.7(7) . . . .
C7 C2 C3 C4 1.0(9) . . . .
C1 C2 C3 C4 -176.9(6) . . . .
C2 C3 C4 C5 1.4(10) . . . .
C3 C4 C5 C6 -3.3(10) . . . .
C4 C5 C6 C7 2.5(9) . . . .
C4 C5 C6 C8 179.6(6) . . . .
C3 C2 C7 C6 -1.7(9) . . . .
C1 C2 C7 C6 176.2(5) . . . .
C5 C6 C7 C2 0.0(8) . . . .
C8 C6 C7 C2 -177.2(5) . . . .
C7 C6 C8 N2 -136.3(5) . . . .
C5 C6 C8 N2 46.6(7) . . . .
